data_4340299
loop_
_publ_author_name
'Lumb, Isha'
'Hundal, Maninder Singh'
'Hundal, Geeta'

_publ_section_title
;
 Copper(II)-Catalyzed Disulfide Scission-Stepwise Aerobic Oxidative
 Cleavage to Sulfinate and Sulfonate and Reductive Anaerobic Cleavage to
 Thiols.
;
_journal_issue 14
_journal_name_full 'Inorganic chemistry'
_journal_page_first 7770
_journal_page_last 7779
_journal_paper_doi 10.1021/ic501141m
_journal_volume 53
_journal_year 2014
_chemical_formula_moiety 'C24 H15 Cl Cu2 N4 O2 S2'
_chemical_formula_sum 'C24 H15 Cl Cu2 N4 O2 S2'
_chemical_formula_weight 618.05
_chemical_name_systematic
;
 ?
;
_space_group_crystal_system triclinic
_space_group_IT_number 2
_space_group_name_Hall '-P 1'
_space_group_name_H-M_alt 'P -1'
_symmetry_space_group_name_Hall '-P 1'
_symmetry_space_group_name_H-M 'P -1'
_atom_sites_solution_hydrogens geom
_audit_creation_method SHELXL-2013
_cell_angle_alpha 88.846(7)
_cell_angle_beta 78.982(8)
_cell_angle_gamma 69.453(5)
_cell_formula_units_Z 2
_cell_length_a 8.797(2)
_cell_length_b 10.982(2)
_cell_length_c 12.680(3)
_cell_measurement_reflns_used 3588
_cell_measurement_temperature 296(2)
_cell_measurement_theta_max 23.82
_cell_measurement_theta_min 2.60
_cell_volume 1124.5(4)
_computing_cell_refinement 'Bruker SAINT'
_computing_data_collection 'Bruker APEX2'
_computing_data_reduction 'Bruker SAINT'
_computing_molecular_graphics 'Bruker SHELXTL'
_computing_publication_material 'Bruker SHELXTL'
_computing_structure_refinement 'SHELXL-97 (Sheldrick, 2008)'
_computing_structure_solution 'SIR-92 (Altomare et al.,1993)'
_diffrn_ambient_temperature 296(2)
_diffrn_measured_fraction_theta_full 0.968
_diffrn_measured_fraction_theta_max 0.996
_diffrn_measurement_device_type 'Bruker APEX-II CCD'
_diffrn_measurement_method '\f and \w scans'
_diffrn_radiation_type MoK\a
_diffrn_radiation_wavelength 0.71073
_diffrn_reflns_av_R_equivalents 0.0561
_diffrn_reflns_av_unetI/netI 0.0566
_diffrn_reflns_Laue_measured_fraction_full 0.968
_diffrn_reflns_Laue_measured_fraction_max 0.996
_diffrn_reflns_limit_h_max 10
_diffrn_reflns_limit_h_min -10
_diffrn_reflns_limit_k_max 13
_diffrn_reflns_limit_k_min -13
_diffrn_reflns_limit_l_max 15
_diffrn_reflns_limit_l_min -15
_diffrn_reflns_number 14618
_diffrn_reflns_point_group_measured_fraction_full 0.968
_diffrn_reflns_point_group_measured_fraction_max 0.996
_diffrn_reflns_theta_full 25.242
_diffrn_reflns_theta_max 24.996
_diffrn_reflns_theta_min 1.638
_exptl_absorpt_coefficient_mu 2.229
_exptl_absorpt_correction_T_max 0.745
_exptl_absorpt_correction_T_min 0.619
_exptl_absorpt_correction_type multi-scan
_exptl_absorpt_process_details
;
SADABS-2008/1 - Bruker AXS area detector scaling and absorption correction 
;
_exptl_crystal_density_diffrn 1.825
_exptl_crystal_F_000 620
_exptl_crystal_size_max 0.210
_exptl_crystal_size_mid 0.170
_exptl_crystal_size_min 0.090
_refine_diff_density_max 0.413
_refine_diff_density_min -0.329
_refine_diff_density_rms 0.084
_refine_ls_extinction_method none
_refine_ls_goodness_of_fit_ref 0.834
_refine_ls_hydrogen_treatment constr
_refine_ls_matrix_type full
_refine_ls_number_parameters 316
_refine_ls_number_reflns 3943
_refine_ls_number_restraints 0
_refine_ls_restrained_S_all 0.834
_refine_ls_R_factor_all 0.0619
_refine_ls_R_factor_gt 0.0393
_refine_ls_shift/su_max 0.000
_refine_ls_shift/su_mean 0.000
_refine_ls_structure_factor_coef Fsqd
_refine_ls_weighting_details 'w=1/[\s^2^(Fo^2^)+(0.0726P)^2^+1.7011P] where P=(Fo^2^+2Fc^2^)/3'
_refine_ls_weighting_scheme calc
_refine_ls_wR_factor_gt 0.1029
_refine_ls_wR_factor_ref 0.1146
_reflns_Friedel_coverage 0.000
_reflns_number_gt 2951
_reflns_number_total 3943
_reflns_threshold_expression 'I > 2\s(I)'
_cod_data_source_file ic501141m_si_005.cif
_cod_data_source_block shelx
_cod_depositor_comments 'Adding full bibliography for 4340297--4340301.cif.'
_cod_database_code 4340299
_shelx_space_group_comment
;
The symmetry employed for this shelxl refinement is uniquely defined
by the following loop, which should always be used as a source of
symmetry information in preference to the above space-group names.
They are only intended as comments.
;
_shelx_estimated_absorpt_t_min 0.652
_shelx_estimated_absorpt_t_max 0.825
_shelxl_version_number 2013-4

loop_
_space_group_symop_operation_xyz
'x, y, z'
'-x, -y, -z'

loop_
_atom_site_label
_atom_site_type_symbol
_atom_site_fract_x
_atom_site_fract_y
_atom_site_fract_z
_atom_site_U_iso_or_equiv
_atom_site_adp_type
_atom_site_occupancy
_atom_site_site_symmetry_order
_atom_site_calc_flag
_atom_site_refinement_flags_posn
_atom_site_refinement_flags_adp
C1 C 0.2031(6) 0.0117(4) 0.1319(4) 0.0418(11) Uani 1 1 d . .
H1 H 0.2553 0.0126 0.0609 0.050 Uiso 1 1 calc R U
C2 C 0.0694(6) -0.0310(5) 0.1534(4) 0.0496(13) Uani 1 1 d . .
H2 H 0.0349 -0.0613 0.0977 0.059 Uiso 1 1 calc R U
C3 C -0.0108(7) -0.0278(5) 0.2580(5) 0.0583(14) Uani 1 1 d . .
H3 H -0.1026 -0.0533 0.2736 0.070 Uiso 1 1 calc R U
C4 C 0.0455(6) 0.0136(5) 0.3397(4) 0.0522(13) Uani 1 1 d . .
H4 H -0.0066 0.0150 0.4110 0.063 Uiso 1 1 calc R U
C5 C 0.1802(6) 0.0529(4) 0.3143(4) 0.0386(10) Uani 1 1 d . .
C6 C 0.2441(6) 0.1057(5) 0.4000(4) 0.0436(11) Uani 1 1 d . .
C7 C 0.4643(6) 0.1823(4) 0.4178(3) 0.0372(10) Uani 1 1 d . .
C8 C 0.4516(6) 0.1778(5) 0.5286(4) 0.0476(12) Uani 1 1 d . .
H8 H 0.3801 0.1408 0.5683 0.057 Uiso 1 1 calc R U
C9 C 0.5431(7) 0.2272(5) 0.5810(4) 0.0578(14) Uani 1 1 d . .
H9 H 0.5307 0.2246 0.6554 0.069 Uiso 1 1 calc R U
C10 C 0.6531(8) 0.2807(6) 0.5236(5) 0.0670(16) Uani 1 1 d . .
H10 H 0.7155 0.3127 0.5593 0.080 Uiso 1 1 calc R U
C11 C 0.6699(7) 0.2863(5) 0.4129(4) 0.0552(13) Uani 1 1 d . .
H11 H 0.7426 0.3226 0.3738 0.066 Uiso 1 1 calc R U
C12 C 0.5771(6) 0.2371(4) 0.3614(4) 0.0399(11) Uani 1 1 d . .
C24 C 0.1009(7) 0.3536(5) -0.2780(4) 0.0520(13) Uani 1 1 d . .
H24 H 0.1400 0.2642 -0.2933 0.062 Uiso 1 1 calc R U
C23 C 0.0092(7) 0.4347(5) -0.3452(4) 0.0566(14) Uani 1 1 d . .
H23 H -0.0125 0.4006 -0.4048 0.068 Uiso 1 1 calc R U
C22 C -0.0494(7) 0.5662(5) -0.3227(4) 0.0596(15) Uani 1 1 d . .
H22 H -0.1104 0.6230 -0.3673 0.071 Uiso 1 1 calc R U
C21 C -0.0166(6) 0.6136(5) -0.2324(4) 0.0524(13) Uani 1 1 d . .
H21 H -0.0584 0.7025 -0.2145 0.063 Uiso 1 1 calc R U
C20 C 0.0787(6) 0.5275(4) -0.1695(3) 0.0385(10) Uani 1 1 d . .
C19 C 0.1208(6) 0.5732(4) -0.0713(4) 0.0403(11) Uani 1 1 d . .
C17 C 0.2980(5) 0.4916(4) 0.0587(3) 0.0341(10) Uani 1 1 d . .
C16 C 0.2791(6) 0.6102(4) 0.1065(4) 0.0460(12) Uani 1 1 d . .
H16 H 0.2124 0.6874 0.0824 0.055 Uiso 1 1 calc R U
C15 C 0.3589(7) 0.6141(5) 0.1897(4) 0.0507(13) Uani 1 1 d . .
H15 H 0.3454 0.6944 0.2203 0.061 Uiso 1 1 calc R U
C13 C 0.4761(5) 0.3838(4) 0.1821(3) 0.0365(10) Uani 1 1 d . .
C14 C 0.4577(6) 0.5022(4) 0.2286(4) 0.0435(11) Uani 1 1 d . .
H14 H 0.5107 0.5063 0.2845 0.052 Uiso 1 1 calc R U
C18 C 0.3993(5) 0.3765(4) 0.0975(3) 0.0337(10) Uani 1 1 d . .
N1 N 0.2581(4) 0.0516(3) 0.2115(3) 0.0344(8) Uani 1 1 d . .
N2 N 0.3806(4) 0.1318(3) 0.3563(3) 0.0355(8) Uani 1 1 d . .
N3 N 0.1360(5) 0.3981(3) -0.1918(3) 0.0386(9) Uani 1 1 d . .
N4 N 0.2274(5) 0.4735(3) -0.0274(3) 0.0352(8) Uani 1 1 d . .
O1 O 0.1684(5) 0.1210(4) 0.4931(3) 0.0648(10) Uani 1 1 d . .
O2 O 0.0587(5) 0.6874(3) -0.0404(3) 0.0627(11) Uani 1 1 d . .
S1 S 0.42616(15) 0.22333(10) 0.03868(9) 0.0371(3) Uani 1 1 d . .
S2 S 0.61317(14) 0.23031(11) 0.21754(9) 0.0392(3) Uani 1 1 d . .
Cl1 Cl 0.68033(15) -0.10071(10) 0.15619(10) 0.0470(3) Uani 1 1 d . .
Cu1 Cu 0.44074(7) 0.12028(5) 0.20076(4) 0.03491(17) Uani 1 1 d . .
Cu2 Cu 0.26440(7) 0.30042(5) -0.08316(4) 0.03698(18) Uani 1 1 d . .

loop_
_atom_site_aniso_label
_atom_site_aniso_U_11
_atom_site_aniso_U_22
_atom_site_aniso_U_33
_atom_site_aniso_U_23
_atom_site_aniso_U_13
_atom_site_aniso_U_12
C1 0.051(3) 0.033(2) 0.044(3) 0.001(2) -0.015(2) -0.015(2)
C2 0.060(3) 0.042(3) 0.056(3) 0.006(2) -0.031(3) -0.020(3)
C3 0.053(3) 0.062(4) 0.078(4) 0.020(3) -0.026(3) -0.036(3)
C4 0.053(3) 0.068(4) 0.047(3) 0.019(3) -0.016(2) -0.033(3)
C5 0.040(3) 0.032(2) 0.044(3) 0.009(2) -0.011(2) -0.012(2)
C6 0.051(3) 0.047(3) 0.037(3) 0.008(2) -0.010(2) -0.022(2)
C7 0.041(3) 0.032(2) 0.039(3) -0.0030(19) -0.011(2) -0.011(2)
C8 0.052(3) 0.054(3) 0.040(3) 0.003(2) -0.010(2) -0.022(3)
C9 0.077(4) 0.065(4) 0.040(3) -0.005(2) -0.022(3) -0.030(3)
C10 0.075(4) 0.083(4) 0.058(4) -0.009(3) -0.028(3) -0.038(4)
C11 0.054(3) 0.058(3) 0.063(3) 0.000(3) -0.015(3) -0.029(3)
C12 0.041(3) 0.036(2) 0.041(3) -0.004(2) -0.008(2) -0.012(2)
C24 0.063(3) 0.036(3) 0.047(3) 0.001(2) -0.014(3) -0.004(2)
C23 0.062(4) 0.056(3) 0.047(3) 0.009(3) -0.018(3) -0.012(3)
C22 0.065(4) 0.058(4) 0.047(3) 0.019(3) -0.018(3) -0.010(3)
C21 0.053(3) 0.037(3) 0.048(3) 0.012(2) -0.002(2) 0.004(2)
C20 0.040(3) 0.031(2) 0.037(2) 0.0035(19) 0.001(2) -0.007(2)
C19 0.044(3) 0.025(2) 0.044(3) 0.0071(19) -0.002(2) -0.007(2)
C17 0.038(2) 0.026(2) 0.034(2) 0.0016(17) 0.0042(19) -0.0119(19)
C16 0.053(3) 0.026(2) 0.052(3) -0.003(2) -0.003(2) -0.009(2)
C15 0.064(3) 0.031(3) 0.060(3) -0.010(2) -0.010(3) -0.021(2)
C13 0.034(2) 0.035(2) 0.041(3) 0.0016(19) 0.002(2) -0.017(2)
C14 0.052(3) 0.038(3) 0.047(3) -0.006(2) -0.010(2) -0.023(2)
C18 0.039(2) 0.026(2) 0.037(2) 0.0008(18) -0.0020(19) -0.0157(19)
N1 0.037(2) 0.0294(19) 0.039(2) 0.0014(15) -0.0089(17) -0.0127(16)
N2 0.041(2) 0.034(2) 0.035(2) 0.0023(15) -0.0068(17) -0.0182(17)
N3 0.041(2) 0.031(2) 0.038(2) 0.0030(16) -0.0054(17) -0.0072(17)
N4 0.044(2) 0.0227(18) 0.0339(19) 0.0021(15) -0.0039(17) -0.0077(16)
O1 0.069(2) 0.098(3) 0.039(2) -0.0027(19) 0.0020(18) -0.049(2)
O2 0.085(3) 0.0205(17) 0.072(2) -0.0018(16) -0.026(2) 0.0000(17)
S1 0.0493(7) 0.0237(5) 0.0364(6) -0.0003(4) -0.0092(5) -0.0101(5)
S2 0.0400(6) 0.0375(6) 0.0414(6) 0.0005(5) -0.0069(5) -0.0155(5)
Cl1 0.0537(7) 0.0281(6) 0.0554(7) -0.0076(5) -0.0222(6) -0.0034(5)
Cu1 0.0394(3) 0.0311(3) 0.0360(3) 0.0008(2) -0.0075(2) -0.0146(2)
Cu2 0.0459(4) 0.0232(3) 0.0377(3) -0.0001(2) -0.0093(3) -0.0064(2)

loop_
_atom_type_symbol
_atom_type_description
_atom_type_scat_dispersion_real
_atom_type_scat_dispersion_imag
_atom_type_scat_source
C C 0.0033 0.0016 'International Tables Vol C Tables 4.2.6.8 and 6.1.1.4'
H H 0.0000 0.0000 'International Tables Vol C Tables 4.2.6.8 and 6.1.1.4'
N N 0.0061 0.0033 'International Tables Vol C Tables 4.2.6.8 and 6.1.1.4'
O O 0.0106 0.0060 'International Tables Vol C Tables 4.2.6.8 and 6.1.1.4'
S S 0.1246 0.1234 'International Tables Vol C Tables 4.2.6.8 and 6.1.1.4'
Cl Cl 0.1484 0.1585 'International Tables Vol C Tables 4.2.6.8 and 6.1.1.4'
Cu Cu 0.3201 1.2651 'International Tables Vol C Tables 4.2.6.8 and 6.1.1.4'

loop_
_geom_angle_atom_site_label_1
_geom_angle_atom_site_label_2
_geom_angle_atom_site_label_3
_geom_angle
_geom_angle_site_symmetry_1
_geom_angle_site_symmetry_3
N1 C1 C2 121.2(5) . .
N1 C1 H1 119.4 . .
C2 C1 H1 119.4 . .
C3 C2 C1 119.1(4) . .
C3 C2 H2 120.4 . .
C1 C2 H2 120.4 . .
C2 C3 C4 119.5(5) . .
C2 C3 H3 120.2 . .
C4 C3 H3 120.2 . .
C3 C4 C5 119.1(5) . .
C3 C4 H4 120.4 . .
C5 C4 H4 120.4 . .
N1 C5 C4 121.6(4) . .
N1 C5 C6 116.5(4) . .
C4 C5 C6 121.9(4) . .
O1 C6 N2 129.9(4) . .
O1 C6 C5 119.2(4) . .
N2 C6 C5 110.9(4) . .
C8 C7 N2 126.0(4) . .
C8 C7 C12 116.9(4) . .
N2 C7 C12 117.1(4) . .
C9 C8 C7 121.4(5) . .
C9 C8 H8 119.3 . .
C7 C8 H8 119.3 . .
C8 C9 C10 120.6(5) . .
C8 C9 H9 119.7 . .
C10 C9 H9 119.7 . .
C11 C10 C9 119.7(5) . .
C11 C10 H10 120.1 . .
C9 C10 H10 120.1 . .
C10 C11 C12 119.2(5) . .
C10 C11 H11 120.4 . .
C12 C11 H11 120.4 . .
C11 C12 C7 122.2(4) . .
C11 C12 S2 119.0(4) . .
C7 C12 S2 118.5(3) . .
N3 C24 C23 122.7(5) . .
N3 C24 H24 118.7 . .
C23 C24 H24 118.7 . .
C22 C23 C24 118.9(5) . .
C22 C23 H23 120.6 . .
C24 C23 H23 120.6 . .
C23 C22 C21 119.1(5) . .
C23 C22 H22 120.5 . .
C21 C22 H22 120.5 . .
C20 C21 C22 119.3(5) . .
C20 C21 H21 120.3 . .
C22 C21 H21 120.3 . .
N3 C20 C21 121.4(4) . .
N3 C20 C19 116.7(4) . .
C21 C20 C19 121.8(4) . .
O2 C19 N4 128.4(4) . .
O2 C19 C20 119.9(4) . .
N4 C19 C20 111.7(4) . .
C16 C17 N4 126.4(4) . .
C16 C17 C18 118.3(4) . .
N4 C17 C18 115.3(4) . .
C15 C16 C17 120.4(4) . .
C15 C16 H16 119.8 . .
C17 C16 H16 119.8 . .
C14 C15 C16 121.8(4) . .
C14 C15 H15 119.1 . .
C16 C15 H15 119.1 . .
C14 C13 C18 121.4(4) . .
C14 C13 S2 123.1(4) . .
C18 C13 S2 115.2(3) . .
C15 C14 C13 118.2(4) . .
C15 C14 H14 120.9 . .
C13 C14 H14 120.9 . .
C13 C18 C17 119.8(4) . .
C13 C18 S1 120.5(3) . .
C17 C18 S1 119.6(3) . .
C1 N1 C5 119.4(4) . .
C1 N1 Cu1 128.5(3) . .
C5 N1 Cu1 112.0(3) . .
C6 N2 C7 122.5(4) . .
C6 N2 Cu1 116.7(3) . .
C7 N2 Cu1 120.2(3) . .
C24 N3 C20 118.6(4) . .
C24 N3 Cu2 129.9(3) . .
C20 N3 Cu2 111.5(3) . .
C19 N4 C17 123.0(4) . .
C19 N4 Cu2 115.8(3) . .
C17 N4 Cu2 121.0(3) . .
C18 S1 Cu2 96.82(14) . .
C18 S1 Cu1 93.54(14) . .
Cu2 S1 Cu1 143.91(6) . .
C12 S2 C13 105.5(2) . .
C12 S2 Cu1 96.49(16) . .
C13 S2 Cu1 94.37(15) . .
Cu2 Cl1 Cu1 140.45(6) 2_655 .
N2 Cu1 N1 83.39(14) . .
N2 Cu1 S2 87.25(11) . .
N1 Cu1 S2 167.66(11) . .
N2 Cu1 S1 148.83(11) . .
N1 Cu1 S1 100.84(11) . .
S2 Cu1 S1 83.13(4) . .
N2 Cu1 Cl1 104.33(11) . .
N1 Cu1 Cl1 96.65(10) . .
S2 Cu1 Cl1 93.46(5) . .
S1 Cu1 Cl1 105.78(4) . .
N4 Cu2 N3 83.31(15) . .
N4 Cu2 Cl1 176.43(11) . 2_655
N3 Cu2 Cl1 95.87(11) . 2_655
N4 Cu2 S1 87.24(11) . .
N3 Cu2 S1 168.86(11) . .
Cl1 Cu2 S1 93.20(4) 2_655 .

loop_
_geom_bond_atom_site_label_1
_geom_bond_atom_site_label_2
_geom_bond_distance
_geom_bond_site_symmetry_2
C1 N1 1.341(5) .
C1 C2 1.392(7) .
C1 H1 0.9300 .
C2 C3 1.373(7) .
C2 H2 0.9300 .
C3 C4 1.377(7) .
C3 H3 0.9300 .
C4 C5 1.380(7) .
C4 H4 0.9300 .
C5 N1 1.349(6) .
C5 C6 1.523(6) .
C6 O1 1.223(6) .
C6 N2 1.346(6) .
C7 C8 1.389(6) .
C7 N2 1.407(5) .
C7 C12 1.411(6) .
C8 C9 1.381(7) .
C8 H8 0.9300 .
C9 C10 1.387(8) .
C9 H9 0.9300 .
C10 C11 1.385(7) .
C10 H10 0.9300 .
C11 C12 1.383(6) .
C11 H11 0.9300 .
C12 S2 1.789(5) .
C24 N3 1.336(6) .
C24 C23 1.377(7) .
C24 H24 0.9300 .
C23 C22 1.368(7) .
C23 H23 0.9300 .
C22 C21 1.385(7) .
C22 H22 0.9300 .
C21 C20 1.379(6) .
C21 H21 0.9300 .
C20 N3 1.347(5) .
C20 C19 1.507(6) .
C19 O2 1.218(5) .
C19 N4 1.357(5) .
C17 C16 1.391(6) .
C17 N4 1.404(5) .
C17 C18 1.409(6) .
C16 C15 1.383(7) .
C16 H16 0.9300 .
C15 C14 1.377(7) .
C15 H15 0.9300 .
C13 C14 1.383(6) .
C13 C18 1.390(6) .
C13 S2 1.802(4) .
C14 H14 0.9300 .
C18 S1 1.774(4) .
N1 Cu1 1.983(4) .
N2 Cu1 1.937(3) .
N3 Cu2 2.002(4) .
N4 Cu2 1.936(3) .
S1 Cu2 2.2518(13) .
S1 Cu1 2.3294(13) .
S2 Cu1 2.2863(13) .
Cl1 Cu2 2.2506(12) 2_655
Cl1 Cu1 2.5808(13) .
Cu2 Cl1 2.2507(12) 2_655

loop_
_geom_torsion_atom_site_label_1
_geom_torsion_atom_site_label_2
_geom_torsion_atom_site_label_3
_geom_torsion_atom_site_label_4
_geom_torsion
N1 C1 C2 C3 2.3(7)
C1 C2 C3 C4 -2.1(8)
C2 C3 C4 C5 1.0(8)
C3 C4 C5 N1 -0.1(7)
C3 C4 C5 C6 177.1(4)
N1 C5 C6 O1 173.0(4)
C4 C5 C6 O1 -4.4(7)
N1 C5 C6 N2 -5.5(6)
C4 C5 C6 N2 177.1(4)
N2 C7 C8 C9 178.1(5)
C12 C7 C8 C9 1.2(7)
C7 C8 C9 C10 -1.3(8)
C8 C9 C10 C11 0.9(9)
C9 C10 C11 C12 -0.6(9)
C10 C11 C12 C7 0.6(8)
C10 C11 C12 S2 -174.1(4)
C8 C7 C12 C11 -0.9(7)
N2 C7 C12 C11 -178.1(4)
C8 C7 C12 S2 173.8(3)
N2 C7 C12 S2 -3.3(5)
N3 C24 C23 C22 -0.4(9)
C24 C23 C22 C21 -0.8(8)
C23 C22 C21 C20 2.1(8)
C22 C21 C20 N3 -2.3(8)
C22 C21 C20 C19 179.1(5)
N3 C20 C19 O2 -172.4(4)
C21 C20 C19 O2 6.3(7)
N3 C20 C19 N4 6.7(6)
C21 C20 C19 N4 -174.6(4)
N4 C17 C16 C15 -178.6(4)
C18 C17 C16 C15 0.3(7)
C17 C16 C15 C14 -0.5(8)
C16 C15 C14 C13 -0.1(8)
C18 C13 C14 C15 0.9(7)
S2 C13 C14 C15 175.3(4)
C14 C13 C18 C17 -1.1(7)
S2 C13 C18 C17 -175.9(3)
C14 C13 C18 S1 179.5(4)
S2 C13 C18 S1 4.8(5)
C16 C17 C18 C13 0.5(6)
N4 C17 C18 C13 179.6(4)
C16 C17 C18 S1 179.9(3)
N4 C17 C18 S1 -1.1(5)
C2 C1 N1 C5 -1.4(6)
C2 C1 N1 Cu1 -178.3(3)
C4 C5 N1 C1 0.3(6)
C6 C5 N1 C1 -177.1(4)
C4 C5 N1 Cu1 177.7(4)
C6 C5 N1 Cu1 0.3(5)
O1 C6 N2 C7 1.4(8)
C5 C6 N2 C7 179.7(4)
O1 C6 N2 Cu1 -170.0(5)
C5 C6 N2 Cu1 8.3(5)
C8 C7 N2 C6 19.3(7)
C12 C7 N2 C6 -163.8(4)
C8 C7 N2 Cu1 -169.6(4)
C12 C7 N2 Cu1 7.3(5)
C23 C24 N3 C20 0.3(8)
C23 C24 N3 Cu2 179.6(4)
C21 C20 N3 C24 1.1(7)
C19 C20 N3 C24 179.8(4)
C21 C20 N3 Cu2 -178.4(4)
C19 C20 N3 Cu2 0.3(5)
O2 C19 N4 C17 -7.0(8)
C20 C19 N4 C17 174.0(4)
O2 C19 N4 Cu2 168.3(4)
C20 C19 N4 Cu2 -10.8(5)
C16 C17 N4 C19 -4.1(7)
C18 C17 N4 C19 176.9(4)
C16 C17 N4 Cu2 -179.1(4)
C18 C17 N4 Cu2 1.9(5)
C13 C18 S1 Cu2 179.3(3)
C17 C18 S1 Cu2 0.0(4)
C13 C18 S1 Cu1 33.9(4)
C17 C18 S1 Cu1 -145.4(3)
C11 C12 S2 C13 -89.8(4)
C7 C12 S2 C13 95.2(4)
C11 C12 S2 Cu1 173.8(4)
C7 C12 S2 Cu1 -1.2(4)
C14 C13 S2 C12 45.8(4)
C18 C13 S2 C12 -139.5(3)
C14 C13 S2 Cu1 143.8(4)
C18 C13 S2 Cu1 -41.6(3)
